data_7154598
loop_
_publ_author_name
'Medvedev, J. J.'
'Meleshina, M. V.'
'Panikorovskii, T. L.'
'Schneider, C.'
'Nikolaev, V. A.'

_publ_section_title
;
 Domino reactions of diazodicarbonyl compounds with \a,\b-unsaturated
 \d-amino esters: a convenient way towards 2-oxopiperidines,
 dihydropyridinones and isoquinolinediones.
;
_journal_issue 34
_journal_name_full 'Organic &amp; biomolecular chemistry'
_journal_page_first 9107
_journal_page_last 9117
_journal_paper_doi 10.1039/c5ob01197c
_journal_volume 13
_journal_year 2015
_chemical_absolute_configuration unk
_chemical_formula_moiety 'C23 H23 N O4'
_chemical_formula_sum 'C23 H23 N O4'
_chemical_formula_weight 377.42
_chemical_melting_point 191
_chemical_name_systematic
'(3S*,4aR*,8aS*)-8-hydroxy-2-(4-methoxyphenyl)-8a-methyl-3-phenyl-3,4,4a,5-tetrahydroisoquinoline-1,6(2H,8aH)-dione '
_space_group_crystal_system orthorhombic
_space_group_IT_number 29
_space_group_name_Hall 'P 2c -2ac'
_space_group_name_H-M_alt 'P c a 21'
_symmetry_space_group_name_Hall 'P 2c -2ac'
_symmetry_space_group_name_H-M 'P c a 21'
_atom_sites_solution_hydrogens geom
_atom_sites_solution_primary iterative
_atom_sites_solution_secondary difmap
_audit_creation_date 2015-03-31
_audit_creation_method
;
  Olex2 1.2-ac2
  (compiled 2012.03.27 svn.r2268, GUI svn.r4156)
;
_audit_update_record
;
2015-06-10 deposited with the CCDC.
2015-07-16 downloaded from the CCDC.
;
_cell_angle_alpha 90.00
_cell_angle_beta 90.00
_cell_angle_gamma 90.00
_cell_formula_units_Z 4
_cell_length_a 13.1515(8)
_cell_length_b 9.4791(4)
_cell_length_c 14.8569(8)
_cell_measurement_reflns_used 2030
_cell_measurement_temperature 293(2)
_cell_measurement_theta_max 28.1860
_cell_measurement_theta_min 3.3940
_cell_volume 1852.13(17)
_computing_cell_refinement
;
CrysAlisPro, Agilent Technologies,
Version 1.171.36.32 (release 02-08-2013 CrysAlis171 .NET)
(compiled Aug  2 2013,16:46:58)
;
_computing_data_collection
;
CrysAlisPro, Agilent Technologies,
Version 1.171.36.32 (release 02-08-2013 CrysAlis171 .NET)
(compiled Aug  2 2013,16:46:58)
;
_computing_data_reduction
;
CrysAlisPro, Agilent Technologies,
Version 1.171.36.32 (release 02-08-2013 CrysAlis171 .NET)
(compiled Aug  2 2013,16:46:58)
;
_computing_molecular_graphics
;
O. V. Dolomanov, L. J. Bourhis, R. J. Gildea, J. A. K. Howard and H. Puschmann,
OLEX2: a complete structure solution, refinement and analysis program.
J. Appl. Cryst. (2009). 42, 339-341.
;
_computing_publication_material
;
O. V. Dolomanov, L. J. Bourhis, R. J. Gildea, J. A. K. Howard and H. Puschmann,
OLEX2: a complete structure solution, refinement and analysis program.
J. Appl. Cryst. (2009). 42, 339-341.
;
_computing_structure_refinement
;
SHELXL, G.M. Sheldrick, Acta Cryst.
(2008). A64, 112-122
;
_computing_structure_solution 'J. Appl. Cryst. (2007) 40, 786-790'
_diffrn_ambient_temperature 293(2)
_diffrn_detector_area_resol_mean 16.2096
_diffrn_measured_fraction_theta_full 0.9968
_diffrn_measured_fraction_theta_max 0.7482
_diffrn_measurement_details
;
  1 omega  -28.00   47.00   1.0000    4.0000
omega____ theta____ kappa____ phi______ frames
    -      -18.0339   77.0000   30.0000 75

  2 omega  -42.00   55.00   1.0000    4.0000
omega____ theta____ kappa____ phi______ frames
    -       18.9714  -19.0000 -180.0000 97
;
_diffrn_measurement_device_type 'Xcalibur, Eos'
_diffrn_measurement_method '\w scans'
_diffrn_orient_matrix_UB_11 0.0404982000
_diffrn_orient_matrix_UB_12 0.0470737000
_diffrn_orient_matrix_UB_13 -0.0094331000
_diffrn_orient_matrix_UB_21 0.0024630000
_diffrn_orient_matrix_UB_22 0.0186463000
_diffrn_orient_matrix_UB_23 0.0462189000
_diffrn_orient_matrix_UB_31 0.0356041000
_diffrn_orient_matrix_UB_32 -0.0549451000
_diffrn_orient_matrix_UB_33 0.0075488000
_diffrn_radiation_monochromator graphite
_diffrn_radiation_type 'Mo K\a'
_diffrn_radiation_wavelength 0.7107
_diffrn_reflns_av_R_equivalents 0.0251
_diffrn_reflns_av_unetI/netI 0.0477
_diffrn_reflns_limit_h_max 16
_diffrn_reflns_limit_h_min -16
_diffrn_reflns_limit_k_max 11
_diffrn_reflns_limit_k_min -12
_diffrn_reflns_limit_l_max 18
_diffrn_reflns_limit_l_min -19
_diffrn_reflns_number 6087
_diffrn_reflns_theta_full 27.49
_diffrn_reflns_theta_max 27.49
_diffrn_reflns_theta_min 2.98
_diffrn_source 'Enhance (Mo) X-ray Source'
_exptl_absorpt_coefficient_mu 0.093
_exptl_absorpt_correction_T_max 1.00000
_exptl_absorpt_correction_T_min 0.92557
_exptl_absorpt_correction_type multi-scan
_exptl_absorpt_process_details
;
CrysAlisPro, Agilent Technologies,
Version 1.171.36.32 (release 02-08-2013 CrysAlis171 .NET)
(compiled Aug  2 2013,16:46:58)
Empirical absorption correction using spherical harmonics,
 implemented in SCALE3 ABSPACK scaling algorithm.
;
_exptl_crystal_colour colorless
_exptl_crystal_density_diffrn 1.354
_exptl_crystal_density_method 'not measured'
_exptl_crystal_F_000 800
_exptl_crystal_recrystallization_method 'slow evaporation from methanol solution'
_refine_diff_density_max 0.358
_refine_diff_density_min -0.203
_refine_diff_density_rms 0.050
_refine_ls_abs_structure_details 'Flack H D (1983), Acta Cryst. A39, 876-881'
_refine_ls_abs_structure_Flack -1.5(12)
_refine_ls_extinction_method none
_refine_ls_goodness_of_fit_ref 1.064
_refine_ls_hydrogen_treatment mixed
_refine_ls_matrix_type full
_refine_ls_number_parameters 255
_refine_ls_number_reflns 3623
_refine_ls_number_restraints 1
_refine_ls_restrained_S_all 1.064
_refine_ls_R_factor_all 0.0518
_refine_ls_R_factor_gt 0.0446
_refine_ls_shift/su_max 0.000
_refine_ls_shift/su_mean 0.000
_refine_ls_structure_factor_coef Fsqd
_refine_ls_weighting_details 'calc w=1/[\s^2^(Fo^2^)+(0.0535P)^2^+0.2856P] where P=(Fo^2^+2Fc^2^)/3'
_refine_ls_weighting_scheme calc
_refine_ls_wR_factor_gt 0.1060
_refine_ls_wR_factor_ref 0.1129
_reflns_number_gt 3269
_reflns_number_total 3623
_reflns_threshold_expression >2sigma(I)
_cod_data_source_file c5ob01197c2.cif
_cod_data_source_block sem-720(2)
_cod_depositor_comments
;
          Adding full bibliography for 7154598.cif.

2018-03-15
Z value and formula fixed to values more according to usual
chemical conventions.                 miguel
;
_cod_original_formula_sum 'C92 H92 N4 O16'
_cod_original_formula_weight 1509.70
_cod_original_formula_moiety '4(C23 H23 N O4)'
_cod_original_formula_units_Z 1
_cod_database_code 7154598
_chemical_oxdiff_formula 'O4 N H23 C40'
_reflns_odcompleteness_completeness 99.68
_reflns_odcompleteness_iscentric 1
_reflns_odcompleteness_theta 26.32

loop_
_space_group_symop_id
_space_group_symop_operation_xyz
1 'x, y, z'
2 '-x, -y, z+1/2'
3 '-x+1/2, y, z+1/2'
4 'x+1/2, -y, z'

loop_
_atom_site_label
_atom_site_type_symbol
_atom_site_fract_x
_atom_site_fract_y
_atom_site_fract_z
_atom_site_U_iso_or_equiv
_atom_site_adp_type
_atom_site_occupancy
_atom_site_symmetry_multiplicity
_atom_site_calc_flag
_atom_site_refinement_flags
O3 O -0.26144(13) -0.49282(17) 0.24287(11) 0.0204(4) Uani 1 1 d .
H3 H -0.2962 -0.4228 0.2530 0.031 Uiso 1 1 d R
O4 O -0.57041(12) 0.29027(17) 0.24846(12) 0.0220(4) Uani 1 1 d .
O2 O -0.08330(13) -0.69486(17) 0.00397(12) 0.0249(4) Uani 1 1 d .
O1 O -0.36384(13) -0.27351(18) 0.21576(12) 0.0263(4) Uani 1 1 d .
N1 N -0.33399(14) -0.1371(2) 0.09447(13) 0.0157(4) Uani 1 1 d .
C16 C -0.39132(16) -0.0243(2) 0.13636(15) 0.0159(5) Uani 1 1 d .
C1 C -0.27668(17) -0.1008(2) 0.01042(16) 0.0195(5) Uani 1 1 d .
H1 H -0.2136 -0.0533 0.0283 0.023 Uiso 1 1 calc R
C12 C -0.4882(2) 0.0672(3) -0.12726(18) 0.0264(6) Uani 1 1 d .
H12 H -0.5549 0.0481 -0.1440 0.032 Uiso 1 1 calc R
C18 C -0.55394(18) 0.0741(3) 0.17439(17) 0.0194(5) Uani 1 1 d .
H18 H -0.6245 0.0684 0.1744 0.023 Uiso 1 1 calc R
C19 C -0.50617(17) 0.1909(2) 0.21286(17) 0.0175(5) Uani 1 1 d .
C9 C -0.22985(16) -0.4904(2) 0.15732(16) 0.0166(5) Uani 1 1 d .
C5 C -0.32616(17) -0.2595(2) 0.13902(16) 0.0178(5) Uani 1 1 d .
C10 C -0.33724(17) 0.0012(2) -0.04783(16) 0.0181(5) Uani 1 1 d .
C22 C -0.52447(19) 0.4030(2) 0.29753(16) 0.0217(5) Uani 1 1 d .
H22A H -0.4813 0.4563 0.2581 0.033 Uiso 1 1 calc R
H22B H -0.4848 0.3650 0.3460 0.033 Uiso 1 1 calc R
H22C H -0.5765 0.4633 0.3214 0.033 Uiso 1 1 calc R
C7 C -0.13127(17) -0.5935(2) 0.03455(17) 0.0193(5) Uani 1 1 d .
C21 C -0.34377(18) 0.0899(2) 0.17489(17) 0.0189(5) Uani 1 1 d .
H21 H -0.2731 0.0946 0.1751 0.023 Uiso 1 1 calc R
C20 C -0.40033(17) 0.1992(3) 0.21381(17) 0.0203(5) Uani 1 1 d .
H20 H -0.3678 0.2762 0.2399 0.024 Uiso 1 1 calc R
C3 C -0.20210(17) -0.3430(2) 0.02211(16) 0.0183(5) Uani 1 1 d .
H3A H -0.1458 -0.2977 0.0541 0.022 Uiso 1 1 calc R
C15 C -0.28976(19) 0.1247(3) -0.07678(16) 0.0241(5) Uani 1 1 d .
H15 H -0.2231 0.1438 -0.0598 0.029 Uiso 1 1 calc R
C11 C -0.43611(18) -0.0267(3) -0.07478(17) 0.0231(5) Uani 1 1 d .
H11 H -0.4674 -0.1102 -0.0570 0.028 Uiso 1 1 calc R
C14 C -0.3429(2) 0.2201(3) -0.13166(18) 0.0262(6) Uani 1 1 d .
H14 H -0.3116 0.3023 -0.1517 0.031 Uiso 1 1 calc R
C8 C -0.16247(17) -0.5867(2) 0.12736(16) 0.0185(5) Uani 1 1 d .
H8 H -0.1352 -0.6510 0.1680 0.022 Uiso 1 1 calc R
C17 C -0.49736(17) -0.0327(2) 0.13633(16) 0.0180(5) Uani 1 1 d .
H17 H -0.5297 -0.1102 0.1107 0.022 Uiso 1 1 calc R
C13 C -0.4420(2) 0.1906(3) -0.15556(17) 0.0265(6) Uani 1 1 d .
H13 H -0.4780 0.2542 -0.1910 0.032 Uiso 1 1 calc R
C4 C -0.28072(17) -0.3879(2) 0.09218(16) 0.0180(5) Uani 1 1 d .
C2 C -0.2478(2) -0.2344(2) -0.04144(17) 0.0205(5) Uani 1 1 d .
H2A H -0.3077 -0.2735 -0.0701 0.025 Uiso 1 1 calc R
H2B H -0.1989 -0.2112 -0.0881 0.025 Uiso 1 1 calc R
C23 C -0.37276(18) -0.4692(3) 0.05099(17) 0.0225(5) Uani 1 1 d .
H23A H -0.4076 -0.4093 0.0090 0.034 Uiso 1 1 calc R
H23B H -0.4186 -0.4963 0.0982 0.034 Uiso 1 1 calc R
H23C H -0.3487 -0.5520 0.0205 0.034 Uiso 1 1 calc R
C6 C -0.15893(19) -0.4723(3) -0.02745(16) 0.0220(5) Uani 1 1 d .
H6A H -0.2088 -0.5050 -0.0708 0.026 Uiso 1 1 calc R
H6B H -0.0988 -0.4438 -0.0606 0.026 Uiso 1 1 calc R

loop_
_atom_site_aniso_label
_atom_site_aniso_U_11
_atom_site_aniso_U_22
_atom_site_aniso_U_33
_atom_site_aniso_U_23
_atom_site_aniso_U_13
_atom_site_aniso_U_12
O3 0.0267(9) 0.0174(8) 0.0173(8) 0.0020(7) -0.0003(7) 0.0049(7)
O4 0.0210(9) 0.0175(9) 0.0275(9) -0.0073(8) -0.0020(7) 0.0020(6)
O2 0.0244(9) 0.0205(8) 0.0297(10) -0.0005(8) 0.0000(7) 0.0075(7)
O1 0.0327(10) 0.0239(9) 0.0223(9) 0.0048(8) 0.0071(8) 0.0078(7)
N1 0.0182(9) 0.0133(9) 0.0155(9) 0.0001(8) 0.0026(8) 0.0026(7)
C16 0.0193(11) 0.0142(11) 0.0142(11) 0.0031(9) 0.0018(9) 0.0030(9)
C1 0.0196(12) 0.0197(11) 0.0190(12) 0.0040(10) 0.0006(9) -0.0008(9)
C12 0.0230(13) 0.0313(14) 0.0250(13) -0.0044(11) -0.0028(10) 0.0021(11)
C18 0.0171(11) 0.0195(12) 0.0217(12) -0.0012(11) -0.0013(9) 0.0000(9)
C19 0.0203(12) 0.0148(10) 0.0175(11) -0.0012(10) -0.0004(9) 0.0012(9)
C9 0.0167(11) 0.0164(11) 0.0169(11) 0.0003(10) -0.0033(9) -0.0034(9)
C5 0.0166(11) 0.0187(11) 0.0181(12) -0.0005(10) -0.0013(9) 0.0012(9)
C10 0.0232(12) 0.0164(10) 0.0147(11) 0.0003(10) 0.0006(9) 0.0052(9)
C22 0.0262(13) 0.0174(12) 0.0215(13) -0.0039(11) -0.0004(10) 0.0011(9)
C7 0.0144(11) 0.0171(11) 0.0265(12) -0.0035(10) -0.0025(9) 0.0031(9)
C21 0.0147(11) 0.0180(11) 0.0239(12) 0.0016(11) -0.0013(9) 0.0021(9)
C20 0.0209(12) 0.0170(11) 0.0229(12) -0.0038(11) -0.0007(10) -0.0025(9)
C3 0.0185(11) 0.0166(11) 0.0197(11) -0.0003(10) -0.0014(9) 0.0031(9)
C15 0.0212(13) 0.0293(13) 0.0218(13) -0.0032(11) -0.0012(10) -0.0010(10)
C11 0.0248(13) 0.0222(13) 0.0223(13) -0.0020(11) 0.0014(10) -0.0017(10)
C14 0.0352(15) 0.0189(13) 0.0245(13) 0.0022(11) 0.0027(11) -0.0016(10)
C8 0.0198(11) 0.0157(11) 0.0200(12) 0.0024(10) -0.0042(9) 0.0029(9)
C17 0.0197(11) 0.0148(11) 0.0195(12) -0.0014(10) -0.0026(9) -0.0015(9)
C13 0.0329(14) 0.0240(14) 0.0226(13) 0.0016(11) -0.0041(11) 0.0088(11)
C4 0.0199(12) 0.0171(11) 0.0169(11) 0.0015(10) -0.0012(9) 0.0034(9)
C2 0.0258(12) 0.0183(11) 0.0173(11) 0.0025(10) 0.0018(9) 0.0055(10)
C23 0.0198(12) 0.0241(12) 0.0236(13) -0.0009(11) -0.0032(10) 0.0003(10)
C6 0.0256(13) 0.0207(12) 0.0196(12) 0.0001(10) 0.0026(10) 0.0073(10)

loop_
_atom_type_symbol
_atom_type_description
_atom_type_scat_dispersion_real
_atom_type_scat_dispersion_imag
_atom_type_scat_source
C C 0.0033 0.0016 'International Tables Vol C Tables 4.2.6.8 and 6.1.1.4'
H H 0.0000 0.0000 'International Tables Vol C Tables 4.2.6.8 and 6.1.1.4'
N N 0.0061 0.0033 'International Tables Vol C Tables 4.2.6.8 and 6.1.1.4'
O O 0.0106 0.0060 'International Tables Vol C Tables 4.2.6.8 and 6.1.1.4'

loop_
_geom_angle_atom_site_label_1
_geom_angle_atom_site_label_2
_geom_angle_atom_site_label_3
_geom_angle
C9 O3 H3 109.5
C19 O4 C22 116.76(17)
C16 N1 C1 116.77(17)
C5 N1 C16 117.82(19)
C5 N1 C1 124.88(18)
C21 C16 N1 121.54(19)
C21 C16 C17 119.9(2)
C17 C16 N1 118.5(2)
N1 C1 H1 107.8
N1 C1 C10 110.87(18)
N1 C1 C2 110.74(19)
C10 C1 H1 107.8
C10 C1 C2 111.66(19)
C2 C1 H1 107.8
C11 C12 H12 119.9
C11 C12 C13 120.3(2)
C13 C12 H12 119.9
C19 C18 H18 119.7
C17 C18 H18 119.7
C17 C18 C19 120.5(2)
O4 C19 C18 115.2(2)
O4 C19 C20 124.9(2)
C20 C19 C18 119.9(2)
O3 C9 C8 120.4(2)
O3 C9 C4 118.54(19)
C8 C9 C4 120.7(2)
O1 C5 N1 120.8(2)
O1 C5 C4 119.1(2)
N1 C5 C4 119.8(2)
C15 C10 C1 118.3(2)
C11 C10 C1 122.3(2)
C11 C10 C15 119.4(2)
O4 C22 H22A 109.5
O4 C22 H22B 109.5
O4 C22 H22C 109.5
H22A C22 H22B 109.5
H22A C22 H22C 109.5
H22B C22 H22C 109.5
O2 C7 C8 122.2(2)
O2 C7 C6 119.2(2)
C8 C7 C6 118.6(2)
C16 C21 H21 119.6
C16 C21 C20 120.9(2)
C20 C21 H21 119.6
C19 C20 C21 119.0(2)
C19 C20 H20 120.5
C21 C20 H20 120.5
C4 C3 H3A 107.6
C4 C3 C6 110.74(19)
C2 C3 H3A 107.6
C2 C3 C4 110.14(19)
C2 C3 C6 112.82(19)
C6 C3 H3A 107.6
C10 C15 H15 120.1
C10 C15 C14 119.8(2)
C14 C15 H15 120.1
C12 C11 C10 120.7(2)
C12 C11 H11 119.6
C10 C11 H11 119.6
C15 C14 H14 120.3
C13 C14 C15 119.3(2)
C13 C14 H14 120.3
C9 C8 C7 122.3(2)
C9 C8 H8 118.9
C7 C8 H8 118.9
C16 C17 H17 120.1
C18 C17 C16 119.8(2)
C18 C17 H17 120.1
C12 C13 H13 119.7
C14 C13 C12 120.5(2)
C14 C13 H13 119.7
C9 C4 C3 108.23(18)
C9 C4 C23 105.96(18)
C5 C4 C9 113.00(19)
C5 C4 C3 110.72(19)
C5 C4 C23 105.62(18)
C3 C4 C23 113.3(2)
C1 C2 H2A 109.6
C1 C2 H2B 109.6
C3 C2 C1 110.2(2)
C3 C2 H2A 109.6
C3 C2 H2B 109.6
H2A C2 H2B 108.1
C4 C23 H23A 109.5
C4 C23 H23B 109.5
C4 C23 H23C 109.5
H23A C23 H23B 109.5
H23A C23 H23C 109.5
H23B C23 H23C 109.5
C7 C6 C3 113.7(2)
C7 C6 H6A 108.8
C7 C6 H6B 108.8
C3 C6 H6A 108.8
C3 C6 H6B 108.8
H6A C6 H6B 107.7

loop_
_geom_bond_atom_site_label_1
_geom_bond_atom_site_label_2
_geom_bond_distance
O3 H3 0.8200
O3 C9 1.337(3)
O4 C19 1.372(3)
O4 C22 1.427(3)
O2 C7 1.236(3)
O1 C5 1.250(3)
N1 C16 1.448(3)
N1 C1 1.499(3)
N1 C5 1.340(3)
C16 C21 1.375(3)
C16 C17 1.397(3)
C1 H1 0.9800
C1 C10 1.522(3)
C1 C2 1.531(3)
C12 H12 0.9300
C12 C11 1.367(4)
C12 C13 1.384(4)
C18 H18 0.9300
C18 C19 1.395(3)
C18 C17 1.378(3)
C19 C20 1.394(3)
C9 C8 1.348(3)
C9 C4 1.525(3)
C5 C4 1.525(3)
C10 C15 1.395(3)
C10 C11 1.386(3)
C22 H22A 0.9600
C22 H22B 0.9600
C22 H22C 0.9600
C7 C8 1.440(3)
C7 C6 1.517(3)
C21 H21 0.9300
C21 C20 1.400(3)
C20 H20 0.9300
C3 H3A 0.9800
C3 C4 1.528(3)
C3 C2 1.521(3)
C3 C6 1.538(3)
C15 H15 0.9300
C15 C14 1.404(4)
C11 H11 0.9300
C14 H14 0.9300
C14 C13 1.379(4)
C8 H8 0.9300
C17 H17 0.9300
C13 H13 0.9300
C4 C23 1.560(3)
C2 H2A 0.9700
C2 H2B 0.9700
C23 H23A 0.9600
C23 H23B 0.9600
C23 H23C 0.9600
C6 H6A 0.9700
C6 H6B 0.9700
